data_7700322
loop_
_publ_author_name
'Srivastava, Payal'
'Shukla, Manjulika'
'Kaul, Grace'
'Chopra, Sidharth'
'Patra, Ashis K.'

_publ_section_title
;
 Rationally designed curcumin based ruthenium(ii) antimicrobials effective
 against drug-resistant Staphylococcus aureus.
;
_journal_issue 31
_journal_name_full 'Dalton transactions (Cambridge, England : 2003)'
_journal_page_first 11822
_journal_page_last 11828
_journal_paper_doi 10.1039/c9dt01650c
_journal_volume 48
_journal_year 2019
_chemical_formula_moiety 'C41 H35 N4 O6 Ru, F6 P'
_chemical_formula_sum 'C41 H35 F6 N4 O6 P Ru'
_chemical_formula_weight 925.77
_space_group_crystal_system monoclinic
_space_group_IT_number 14
_space_group_name_Hall '-P 2yn'
_space_group_name_H-M_alt 'P 1 21/n 1'
_symmetry_space_group_name_Hall '-P 2yn'
_symmetry_space_group_name_H-M 'P 1 21/n 1'
_atom_sites_solution_hydrogens geom
_atom_sites_solution_primary iterative
_audit_creation_date 2018-10-05
_audit_creation_method
;
Olex2 1.2
(compiled 2018.05.18 svn.r3508 for OlexSys, GUI svn.r5497)
;
_audit_update_record
;
2018-10-15 deposited with the CCDC.    2019-06-05 downloaded from the CCDC.
;
_cell_angle_alpha 90
_cell_angle_beta 101.299(2)
_cell_angle_gamma 90
_cell_formula_units_Z 4
_cell_length_a 12.9304(11)
_cell_length_b 24.117(2)
_cell_length_c 13.6863(12)
_cell_measurement_reflns_used 94
_cell_measurement_temperature 273(2)
_cell_measurement_theta_max 25.0
_cell_measurement_theta_min 2.4
_cell_volume 4185.2(6)
_computing_molecular_graphics 'Olex2 (Dolomanov et al., 2009)'
_computing_publication_material 'Olex2 (Dolomanov et al., 2009)'
_computing_structure_refinement 'ShelXL (Sheldrick, 2015)'
_computing_structure_solution 'olex2.solve (Bourhis et al., 2015)'
_diffrn_ambient_temperature 273.15
_diffrn_measured_fraction_theta_full 0.999
_diffrn_measured_fraction_theta_max 0.999
_diffrn_measurement_device_type 'Bruker APEX-II CCD'
_diffrn_measurement_method '\f and \w scans'
_diffrn_radiation_type MoK\a
_diffrn_radiation_wavelength 0.71073
_diffrn_reflns_av_R_equivalents 0.0589
_diffrn_reflns_av_unetI/netI 0.0486
_diffrn_reflns_Laue_measured_fraction_full 0.999
_diffrn_reflns_Laue_measured_fraction_max 0.999
_diffrn_reflns_limit_h_max 15
_diffrn_reflns_limit_h_min -15
_diffrn_reflns_limit_k_max 28
_diffrn_reflns_limit_k_min -28
_diffrn_reflns_limit_l_max 16
_diffrn_reflns_limit_l_min -16
_diffrn_reflns_number 44712
_diffrn_reflns_point_group_measured_fraction_full 0.999
_diffrn_reflns_point_group_measured_fraction_max 0.999
_diffrn_reflns_theta_full 25.000
_diffrn_reflns_theta_max 25.000
_diffrn_reflns_theta_min 2.154
_exptl_absorpt_coefficient_mu 0.490
_exptl_absorpt_correction_T_max 0.911
_exptl_absorpt_correction_T_min 0.872
_exptl_absorpt_correction_type empirical
_exptl_absorpt_process_details 'SADABAS 2.10 (Bruker 2003)'
_exptl_crystal_colour colorless
_exptl_crystal_density_diffrn 1.469
_exptl_crystal_description block
_exptl_crystal_F_000 1880
_exptl_crystal_size_max 0.28
_exptl_crystal_size_mid 0.24
_exptl_crystal_size_min 0.19
_refine_diff_density_max 2.293
_refine_diff_density_min -1.850
_refine_diff_density_rms 0.157
_refine_ls_extinction_method none
_refine_ls_goodness_of_fit_ref 1.748
_refine_ls_hydrogen_treatment constr
_refine_ls_matrix_type full
_refine_ls_number_parameters 500
_refine_ls_number_reflns 7363
_refine_ls_number_restraints 175
_refine_ls_restrained_S_all 1.737
_refine_ls_R_factor_all 0.1971
_refine_ls_R_factor_gt 0.1476
_refine_ls_shift/su_max 0.000
_refine_ls_shift/su_mean 0.000
_refine_ls_structure_factor_coef Fsqd
_refine_ls_weighting_details 'w=1/[\s^2^(Fo^2^)+(0.2000P)^2^] where P=(Fo^2^+2Fc^2^)/3'
_refine_ls_weighting_scheme calc
_refine_ls_wR_factor_gt 0.4305
_refine_ls_wR_factor_ref 0.4740
_reflns_Friedel_coverage 0.000
_reflns_number_gt 4431
_reflns_number_total 7363
_reflns_threshold_expression 'I > 2\s(I)'
_cod_data_source_file c9dt01650c2.cif
_cod_data_source_block 2jula_0m_sx
_cod_depositor_comments 'Adding full bibliography for 7700322--7700323.cif.'
_cod_original_cell_volume 4185.3(6)
_cod_database_code 7700322
_shelx_shelxl_version_number 2018/1
_shelx_space_group_comment
;
The symmetry employed for this shelxl refinement is uniquely defined
by the following loop, which should always be used as a source of
symmetry information in preference to the above space-group names.
They are only intended as comments.
;
_olex2_refinement_description
;
1. Fixed Uiso
 At 1.2 times of:
  All C(H) groups
 At 1.5 times of:
  All C(H,H,H) groups, All O(H) groups
2. Rigid bond restraints
 All non-hydrogen atoms
 with sigma for 1-2 distances of 0.01 and sigma for 1-3 distances of 0.01
3.a Aromatic/amide H refined with riding coordinates:
 C13(H13), C16(H16), C11(H11), C14(H14), C7(H7), C8(H8), C9(H9), C20(H20),
 C35(H35), C5(H5), C38(H38), C39(H39), C40(H40), C41(H41), C17(H17), C4(H4),
 C34(H34), C25(H25), C24(H24), C23(H23), C22(H22), C33(H33), C32(H32), C31(H31),
  C30(H30), C29(H29), C28(H28)
3.b Fitted hexagon refined as free rotating group:
 C37(C38,C39,C40,C41,N4), N1(C26,C25,C24,C23,C22), N2(C31,C30,C29,C28,C27)
3.c Idealised Me refined as rotating group:
 C1(H1A,H1B,H1C), C21(H21A,H21B,H21C)
3.d Idealised tetrahedral OH refined as rotating group:
 O5(H5A), O1(H1)
;
_olex2_submission_special_instructions 'No special instructions were received'

loop_
_space_group_symop_operation_xyz
'x, y, z'
'-x+1/2, y+1/2, -z+1/2'
'-x, -y, -z'
'x-1/2, -y-1/2, z-1/2'

loop_
_atom_site_label
_atom_site_type_symbol
_atom_site_fract_x
_atom_site_fract_y
_atom_site_fract_z
_atom_site_U_iso_or_equiv
_atom_site_adp_type
_atom_site_occupancy
_atom_site_site_symmetry_order
_atom_site_calc_flag
_atom_site_refinement_flags_posn
_atom_site_refinement_flags_adp
Ru1 Ru 0.60494(11) 0.63684(4) 0.63657(7) 0.0991(7) Uani 1 1 d . U
O4 O 0.4793(8) 0.6449(3) 0.5202(6) 0.086(2) Uani 1 1 d . U
O3 O 0.6736(8) 0.7067(3) 0.5957(5) 0.095(3) Uani 1 1 d . U
C12 C 0.4673(11) 0.6808(4) 0.4518(8) 0.081(3) Uani 1 1 d . U
C13 C 0.3683(11) 0.6819(5) 0.3787(9) 0.085(3) Uani 1 1 d . U
H13 H 0.364381 0.704091 0.322548 0.102 Uiso 1 1 calc R .
C16 C 0.1530(10) 0.6783(5) 0.2352(8) 0.077(3) Uani 1 1 d . U
H16 H 0.197166 0.706295 0.220715 0.093 Uiso 1 1 calc R .
N3 N 0.5522(11) 0.5603(4) 0.6691(7) 0.106(3) Uani 1 1 d . U
C11 C 0.5506(12) 0.7219(5) 0.4469(9) 0.089(3) Uani 1 1 d . U
H11 H 0.538196 0.744133 0.390337 0.106 Uiso 1 1 calc R .
C15 C 0.1861(11) 0.6470(5) 0.3208(8) 0.074(3) Uani 1 1 d . U
C36 C 0.5807(13) 0.5178(5) 0.6179(11) 0.108(3) Uani 1 1 d . U
C14 C 0.2849(12) 0.6532(5) 0.3880(9) 0.084(3) Uani 1 1 d . U
H14 H 0.290976 0.633819 0.447573 0.101 Uiso 1 1 calc R .
O2 O 1.1342(13) 0.8778(6) 0.6250(12) 0.143(4) Uani 1 1 d . U
C7 C 0.9673(14) 0.8279(5) 0.5931(13) 0.104(4) Uani 1 1 d . U
H7 H 0.984433 0.800847 0.642040 0.125 Uiso 1 1 calc R .
C10 C 0.6443(11) 0.7328(5) 0.5128(8) 0.078(3) Uani 1 1 d . U
C3 C 1.0136(18) 0.9106(6) 0.5053(17) 0.129(4) Uani 1 1 d . U
C8 C 0.7988(12) 0.7860(5) 0.5415(11) 0.090(3) Uani 1 1 d . U
H8 H 0.820092 0.760030 0.591718 0.108 Uiso 1 1 calc R .
C9 C 0.7071(14) 0.7780(5) 0.4887(9) 0.097(4) Uani 1 1 d . U
H9 H 0.681315 0.801255 0.435205 0.116 Uiso 1 1 calc R .
C6 C 0.8752(16) 0.8297(6) 0.5349(13) 0.110(4) Uani 1 1 d . U
C2 C 1.0447(19) 0.8716(7) 0.5772(18) 0.131(5) Uani 1 1 d . U
C20 C 0.1241(14) 0.6054(6) 0.3405(10) 0.108(4) Uani 1 1 d . U
H20 H 0.144945 0.583045 0.396324 0.129 Uiso 1 1 calc R .
C35 C 0.5519(14) 0.4624(6) 0.6299(12) 0.115(4) Uani 1 1 d . U
H35 H 0.571379 0.434710 0.589781 0.138 Uiso 1 1 calc R .
C5 C 0.8450(17) 0.8720(5) 0.4592(13) 0.124(4) Uani 1 1 d . U
H5 H 0.778299 0.870177 0.418665 0.148 Uiso 1 1 calc R .
C37 C 0.6530(8) 0.5328(3) 0.5507(8) 0.109(3) Uani 1 1 d . U
C38 C 0.6934(10) 0.4959(3) 0.4897(11) 0.141(6) Uani 1 1 d G U
H38 H 0.674141 0.458665 0.488331 0.169 Uiso 1 1 calc R .
C39 C 0.7624(12) 0.5145(5) 0.4308(12) 0.271(19) Uani 1 1 d G U
H39 H 0.789427 0.489810 0.390028 0.325 Uiso 1 1 calc R .
C40 C 0.7911(11) 0.5701(5) 0.4329(12) 0.195(11) Uani 1 1 d G U
H40 H 0.837348 0.582597 0.393449 0.234 Uiso 1 1 calc R .
C41 C 0.7508(9) 0.6070(3) 0.4938(10) 0.133(5) Uani 1 1 d G U
H41 H 0.769986 0.644240 0.495176 0.160 Uiso 1 1 calc R .
N4 N 0.6817(7) 0.5884(3) 0.5527(7) 0.100(2) Uani 1 1 d G U
C17 C 0.0625(13) 0.6706(7) 0.1737(11) 0.114(5) Uani 1 1 d . U
H17 H 0.042889 0.693995 0.119225 0.137 Uiso 1 1 calc R .
C19 C 0.0283(16) 0.5963(7) 0.2763(13) 0.125(5) Uani 1 1 d . U
O6 O -0.0367(14) 0.5508(7) 0.2822(12) 0.191(7) Uani 1 1 d . U
C18 C -0.0047(15) 0.6273(8) 0.1895(13) 0.121(5) Uani 1 1 d . U
O5 O -0.0981(15) 0.6208(11) 0.1278(12) 0.235(11) Uani 1 1 d . U
H5A H -0.088972 0.617902 0.070414 0.352 Uiso 1 1 calc GR .
C4 C 0.909(2) 0.9134(7) 0.4454(18) 0.149(5) Uani 1 1 d . U
H4 H 0.887569 0.942054 0.400507 0.179 Uiso 1 1 calc R .
C34 C 0.4997(19) 0.4505(7) 0.6953(14) 0.149(7) Uani 1 1 d . U
H34 H 0.481632 0.414085 0.706441 0.178 Uiso 1 1 calc R .
N1 N 0.7274(12) 0.6368(5) 0.7588(7) 0.169(4) Uani 1 1 d . U
C26 C 0.7067(15) 0.6700(6) 0.8358(9) 0.238(7) Uani 1 1 d G U
C25 C 0.785(2) 0.6795(7) 0.9192(8) 0.340(13) Uani 1 1 d G U
H25 H 0.771398 0.701680 0.970703 0.409 Uiso 1 1 calc R .
C24 C 0.8844(17) 0.6558(9) 0.9256(10) 0.402(16) Uani 1 1 d G U
H24 H 0.936880 0.662229 0.981412 0.482 Uiso 1 1 calc R .
C23 C 0.9050(13) 0.6227(9) 0.8486(13) 0.343(14) Uani 1 1 d G U
H23 H 0.971362 0.606864 0.852903 0.411 Uiso 1 1 calc R .
C22 C 0.8265(13) 0.6131(6) 0.7652(10) 0.228(7) Uani 1 1 d G U
H22 H 0.840361 0.590950 0.713683 0.273 Uiso 1 1 calc R .
C33 C 0.470(2) 0.4941(7) 0.7504(13) 0.186(10) Uani 1 1 d . U
H33 H 0.432143 0.486005 0.799779 0.223 Uiso 1 1 calc R .
C32 C 0.494(2) 0.5487(7) 0.7352(12) 0.177(9) Uani 1 1 d . U
H32 H 0.469806 0.576843 0.771174 0.213 Uiso 1 1 calc R .
C1 C 1.1734(18) 0.8383(9) 0.708(2) 0.160(6) Uani 1 1 d . U
H1A H 1.161060 0.800935 0.684405 0.240 Uiso 1 1 calc GR .
H1B H 1.136794 0.844690 0.761582 0.240 Uiso 1 1 calc GR .
H1C H 1.247662 0.843863 0.731430 0.240 Uiso 1 1 calc GR .
C21 C 0.001(2) 0.5068(10) 0.351(2) 0.220(13) Uani 1 1 d . U
H21A H 0.074256 0.512659 0.379298 0.330 Uiso 1 1 calc GR .
H21B H -0.007485 0.471872 0.317054 0.330 Uiso 1 1 calc GR .
H21C H -0.038686 0.506561 0.403735 0.330 Uiso 1 1 calc GR .
N2 N 0.5371(14) 0.6820(4) 0.7321(7) 0.161(4) Uani 1 1 d . U
C31 C 0.4337(14) 0.7011(6) 0.7127(10) 0.218(8) Uani 1 1 d G U
H31 H 0.389005 0.692207 0.652873 0.262 Uiso 1 1 calc R .
C30 C 0.3970(17) 0.7334(7) 0.7829(16) 0.330(12) Uani 1 1 d G U
H30 H 0.327747 0.746116 0.769945 0.396 Uiso 1 1 calc R .
C29 C 0.464(2) 0.7466(6) 0.8724(14) 0.426(17) Uani 1 1 d G U
H29 H 0.439153 0.768199 0.919280 0.511 Uiso 1 1 calc R .
C28 C 0.567(2) 0.7275(6) 0.8917(8) 0.348(12) Uani 1 1 d G U
H28 H 0.611817 0.736374 0.951545 0.417 Uiso 1 1 calc R .
C27 C 0.6039(15) 0.6952(6) 0.8215(8) 0.224(7) Uani 1 1 d G U
P1 P 0.6037(9) 0.8493(3) 1.1544(5) 0.177(3) Uani 1 1 d . U
F4 F 0.6494(10) 0.8061(5) 1.0890(9) 0.163(4) Uani 1 1 d . U
F5 F 0.5610(18) 0.8090(9) 1.2186(17) 0.291(10) Uani 1 1 d . U
F6 F 0.511(2) 0.8475(15) 1.101(2) 0.337(11) Uani 1 1 d . U
F3 F 0.672(3) 0.8646(17) 1.229(2) 0.427(17) Uani 1 1 d . U
F1 F 0.529(4) 0.8979(13) 1.210(2) 0.52(3) Uani 1 1 d . U
O1 O 1.0841(14) 0.9529(6) 0.4958(15) 0.201(7) Uani 1 1 d . U
H1 H 1.136760 0.950037 0.539949 0.302 Uiso 1 1 calc GR .
F2 F 0.631(4) 0.8903(6) 1.0855(15) 0.432(18) Uani 1 1 d . U

loop_
_atom_site_aniso_label
_atom_site_aniso_U_11
_atom_site_aniso_U_22
_atom_site_aniso_U_33
_atom_site_aniso_U_23
_atom_site_aniso_U_13
_atom_site_aniso_U_12
Ru1 0.1760(14) 0.0492(7) 0.0577(7) 0.0170(4) -0.0126(7) -0.0303(6)
O4 0.140(6) 0.050(4) 0.066(4) 0.020(3) 0.012(4) 0.005(4)
O3 0.184(8) 0.040(3) 0.055(4) 0.011(3) 0.008(4) -0.018(4)
C12 0.131(8) 0.049(6) 0.060(6) 0.014(5) 0.007(5) 0.010(5)
C13 0.131(8) 0.058(7) 0.062(6) 0.016(5) 0.010(6) 0.012(6)
C16 0.109(8) 0.059(6) 0.062(6) 0.004(5) 0.012(5) 0.014(6)
N3 0.178(10) 0.059(4) 0.059(5) 0.028(4) -0.029(5) -0.036(5)
C11 0.147(9) 0.056(6) 0.058(6) 0.021(5) 0.006(5) 0.006(6)
C15 0.119(7) 0.054(6) 0.055(5) 0.006(5) 0.030(5) 0.017(5)
C36 0.147(11) 0.050(5) 0.094(8) 0.027(5) -0.055(6) -0.019(6)
C14 0.143(8) 0.045(6) 0.063(6) 0.010(5) 0.016(6) 0.007(6)
O2 0.181(10) 0.109(8) 0.161(11) -0.077(7) 0.085(8) -0.064(8)
C7 0.152(9) 0.053(6) 0.133(11) -0.047(6) 0.089(8) -0.025(7)
C10 0.119(8) 0.055(6) 0.060(6) 0.013(5) 0.020(5) 0.005(5)
C3 0.184(11) 0.066(8) 0.177(14) -0.035(7) 0.137(9) -0.033(9)
C8 0.146(9) 0.049(6) 0.094(9) 0.000(6) 0.072(7) -0.014(7)
C9 0.176(11) 0.056(7) 0.061(7) 0.009(6) 0.030(7) -0.019(7)
C6 0.179(11) 0.062(7) 0.110(10) -0.029(6) 0.080(9) -0.037(8)
C2 0.172(11) 0.089(9) 0.158(15) -0.055(7) 0.093(9) -0.048(9)
C20 0.169(11) 0.091(9) 0.066(7) 0.011(7) 0.029(6) -0.016(8)
C35 0.162(13) 0.059(6) 0.095(9) 0.015(6) -0.046(7) -0.018(7)
C5 0.213(12) 0.064(7) 0.121(11) -0.011(6) 0.100(9) -0.031(8)
C37 0.117(10) 0.050(5) 0.132(11) 0.005(6) -0.040(6) -0.002(6)
C38 0.147(14) 0.045(6) 0.214(18) 0.004(8) -0.005(10) 0.026(8)
C39 0.34(4) 0.105(13) 0.42(5) -0.09(2) 0.21(3) -0.05(2)
C40 0.148(16) 0.093(10) 0.36(3) -0.013(15) 0.10(2) 0.011(11)
C41 0.109(12) 0.068(8) 0.215(19) 0.007(9) 0.014(10) -0.001(8)
N4 0.128(7) 0.043(4) 0.105(6) 0.022(4) -0.038(5) -0.004(4)
C17 0.128(10) 0.136(14) 0.068(8) 0.029(8) -0.005(7) -0.040(9)
C19 0.169(13) 0.109(11) 0.098(10) 0.010(8) 0.031(8) -0.043(10)
O6 0.252(15) 0.158(12) 0.164(12) 0.039(9) 0.041(11) -0.101(11)
C18 0.135(11) 0.140(13) 0.089(9) 0.024(8) 0.026(7) -0.035(9)
O5 0.225(14) 0.31(2) 0.139(12) 0.074(14) -0.048(10) -0.178(16)
C4 0.217(13) 0.071(9) 0.191(18) -0.002(10) 0.120(11) -0.014(10)
C34 0.25(2) 0.068(7) 0.111(13) 0.029(8) -0.007(11) -0.042(11)
N1 0.267(10) 0.125(10) 0.076(6) 0.061(5) -0.060(7) -0.134(8)
C26 0.48(2) 0.134(17) 0.059(7) 0.032(7) -0.045(11) -0.194(14)
C25 0.59(3) 0.31(3) 0.073(9) 0.051(11) -0.059(15) -0.37(2)
C24 0.54(3) 0.39(4) 0.160(19) 0.119(17) -0.20(3) -0.35(3)
C23 0.33(2) 0.40(5) 0.20(2) 0.170(18) -0.189(19) -0.24(2)
C22 0.221(13) 0.23(2) 0.161(14) 0.111(11) -0.136(11) -0.143(12)
C33 0.39(3) 0.077(8) 0.103(12) 0.028(9) 0.078(16) -0.067(14)
C32 0.37(3) 0.079(7) 0.083(10) 0.022(8) 0.056(13) -0.076(12)
C1 0.178(15) 0.119(15) 0.203(19) -0.050(11) 0.087(13) -0.023(12)
C21 0.24(2) 0.130(16) 0.34(4) 0.089(19) 0.18(2) 0.006(16)
N2 0.356(13) 0.061(6) 0.088(6) 0.002(5) 0.096(7) -0.071(8)
C31 0.44(2) 0.084(12) 0.181(14) 0.047(11) 0.184(13) 0.056(17)
C30 0.70(3) 0.102(16) 0.31(2) 0.051(17) 0.39(2) 0.05(2)
C29 0.90(5) 0.25(4) 0.28(2) -0.08(3) 0.47(3) -0.12(3)
C28 0.82(4) 0.148(17) 0.147(13) -0.074(13) 0.275(19) -0.25(2)
C27 0.53(2) 0.095(11) 0.064(7) -0.009(7) 0.103(10) -0.165(13)
P1 0.339(11) 0.114(4) 0.088(3) 0.008(3) 0.070(5) 0.043(5)
F4 0.236(10) 0.122(7) 0.153(9) -0.002(6) 0.093(9) 0.005(8)
F5 0.40(2) 0.240(15) 0.30(2) 0.117(15) 0.258(18) 0.118(15)
F6 0.319(14) 0.43(3) 0.25(2) 0.021(15) 0.028(13) 0.200(16)
F3 0.53(3) 0.57(5) 0.174(14) -0.166(18) 0.056(18) -0.15(3)
F1 1.07(7) 0.32(2) 0.27(2) 0.074(17) 0.35(4) 0.39(3)
O1 0.283(16) 0.100(8) 0.270(19) -0.047(10) 0.175(14) -0.093(11)
F2 1.05(5) 0.095(7) 0.248(17) -0.055(9) 0.35(3) -0.128(18)

loop_
_atom_type_symbol
_atom_type_description
_atom_type_scat_dispersion_real
_atom_type_scat_dispersion_imag
_atom_type_scat_source
C C 0.0033 0.0016 'International Tables Vol C Tables 4.2.6.8 and 6.1.1.4'
H H 0.0000 0.0000 'International Tables Vol C Tables 4.2.6.8 and 6.1.1.4'
F F 0.0171 0.0103 'International Tables Vol C Tables 4.2.6.8 and 6.1.1.4'
N N 0.0061 0.0033 'International Tables Vol C Tables 4.2.6.8 and 6.1.1.4'
O O 0.0106 0.0060 'International Tables Vol C Tables 4.2.6.8 and 6.1.1.4'
P P 0.1023 0.0942 'International Tables Vol C Tables 4.2.6.8 and 6.1.1.4'
Ru Ru -1.2594 0.8363 'International Tables Vol C Tables 4.2.6.8 and 6.1.1.4'

loop_
_geom_angle_atom_site_label_1
_geom_angle_atom_site_label_2
_geom_angle_atom_site_label_3
_geom_angle
O4 Ru1 N1 174.0(5)
O3 Ru1 O4 91.7(3)
O3 Ru1 N3 171.5(5)
O3 Ru1 N1 85.2(3)
N3 Ru1 O4 90.4(4)
N3 Ru1 N1 93.3(4)
N4 Ru1 O4 90.9(3)
N4 Ru1 O3 91.9(3)
N4 Ru1 N3 79.9(5)
N4 Ru1 N1 94.3(6)
N2 Ru1 O4 94.2(5)
N2 Ru1 O3 90.0(4)
N2 Ru1 N3 98.0(5)
N2 Ru1 N4 174.5(5)
N2 Ru1 N1 80.7(6)
C12 O4 Ru1 127.2(9)
C10 O3 Ru1 125.4(8)
O4 C12 C13 118.9(11)
O4 C12 C11 120.7(11)
C13 C12 C11 120.4(10)
C14 C13 C12 123.5(11)
C17 C16 C15 123.4(13)
C36 N3 Ru1 116.1(10)
C32 N3 Ru1 127.0(11)
C32 N3 C36 116.9(12)
C10 C11 C12 130.6(10)
C16 C15 C14 125.0(12)
C20 C15 C16 118.6(13)
C20 C15 C14 116.3(12)
N3 C36 C35 124.2(17)
N3 C36 C37 114.4(10)
C35 C36 C37 121.3(16)
C13 C14 C15 130.1(11)
C2 O2 C1 118.3(17)
C6 C7 C2 116.5(18)
O3 C10 C11 123.3(11)
O3 C10 C9 119.5(12)
C11 C10 C9 117.2(11)
C2 C3 C4 123.7(17)
C2 C3 O1 118(2)
O1 C3 C4 118(2)
C9 C8 C6 129.6(15)
C8 C9 C10 119.2(12)
C7 C6 C8 119.2(16)
C7 C6 C5 123.3(16)
C5 C6 C8 117.5(18)
O2 C2 C7 127(2)
O2 C2 C3 114.6(18)
C3 C2 C7 119(2)
C15 C20 C19 118.9(14)
C34 C35 C36 119.5(18)
C4 C5 C6 123(2)
C38 C37 C36 125.0(8)
C38 C37 N4 120.0
N4 C37 C36 114.9(8)
C37 C38 C39 120.0
C40 C39 C38 120.0
C39 C40 C41 120.0
N4 C41 C40 120.0
C37 N4 Ru1 114.1(5)
C41 N4 Ru1 125.7(5)
C41 N4 C37 120.0
C16 C17 C18 120.5(14)
C20 C19 O6 124.1(17)
C20 C19 C18 122.7(15)
O6 C19 C18 112.5(17)
C19 O6 C21 119.2(19)
C19 C18 C17 115.7(16)
O5 C18 C17 119.9(16)
O5 C18 C19 124.2(16)
C5 C4 C3 115(2)
C35 C34 C33 117.3(16)
C26 N1 Ru1 112.5(7)
C26 N1 C22 120.0
C22 N1 Ru1 127.1(7)
N1 C26 C25 120.0
N1 C26 C27 116.8(11)
C25 C26 C27 123.2(11)
C24 C25 C26 120.0
C25 C24 C23 120.0
C22 C23 C24 120.0
C23 C22 N1 120.0
C32 C33 C34 123.0(19)
N3 C32 C33 119(2)
C31 N2 Ru1 125.2(8)
C31 N2 C27 120.0
C27 N2 Ru1 114.8(8)
N2 C31 C30 120.0
C29 C30 C31 120.0
C30 C29 C28 120.0
C29 C28 C27 120.0
N2 C27 C26 114.8(12)
C28 C27 C26 125.1(12)
C28 C27 N2 120.0
F4 P1 F1 168.9(18)
F5 P1 F4 97.4(9)
F5 P1 F1 83.3(14)
F6 P1 F4 94.0(14)
F6 P1 F5 84.2(18)
F6 P1 F1 75(2)
F6 P1 F2 88(2)
F3 P1 F4 112(2)
F3 P1 F5 89.5(18)
F3 P1 F6 154(3)
F3 P1 F1 79(2)
F3 P1 F2 96(2)
F2 P1 F4 85.1(10)
F2 P1 F5 172(2)
F2 P1 F1 92.8(16)

loop_
_geom_bond_atom_site_label_1
_geom_bond_atom_site_label_2
_geom_bond_distance
Ru1 O4 2.049(9)
Ru1 O3 2.032(7)
Ru1 N3 2.048(9)
Ru1 N4 2.029(9)
Ru1 N1 2.066(10)
Ru1 N2 2.028(11)
O4 C12 1.262(12)
O3 C10 1.288(12)
C12 C13 1.463(17)
C12 C11 1.474(17)
C13 C14 1.307(17)
C16 C15 1.390(15)
C16 C17 1.314(18)
N3 C36 1.333(19)
N3 C32 1.31(2)
C11 C10 1.387(16)
C15 C14 1.429(18)
C15 C20 1.344(18)
C36 C35 1.407(18)
C36 C37 1.479(19)
O2 C2 1.22(2)
O2 C1 1.49(3)
C7 C6 1.30(2)
C7 C2 1.50(2)
C10 C9 1.437(17)
C3 C2 1.36(3)
C3 C4 1.44(3)
C3 O1 1.392(18)
C8 C9 1.276(18)
C8 C6 1.461(19)
C6 C5 1.45(2)
C20 C19 1.39(2)
C35 C34 1.25(2)
C5 C4 1.33(2)
C37 C38 1.3900
C37 N4 1.3900
C38 C39 1.3900
C39 C40 1.3900
C40 C41 1.3900
C41 N4 1.3900
C17 C18 1.40(2)
C19 O6 1.39(2)
C19 C18 1.40(2)
O6 C21 1.44(3)
C18 O5 1.34(2)
C34 C33 1.39(3)
N1 C26 1.3900
N1 C22 1.3900
C26 C25 1.3900
C26 C27 1.44(2)
C25 C24 1.3900
C24 C23 1.3900
C23 C22 1.3900
C33 C32 1.38(2)
N2 C31 1.3900
N2 C27 1.3900
C31 C30 1.3900
C30 C29 1.3900
C29 C28 1.3900
C28 C27 1.3900
P1 F4 1.563(12)
P1 F5 1.486(17)
P1 F6 1.27(3)
P1 F3 1.27(3)
P1 F1 1.78(2)
P1 F2 1.457(17)
